data_2222828
loop_
_publ_author_name
'Raza, Abdul Rauf'
'Tahir, M. Nawaz'
'Saddiqa, Aisha'
'Danish, Muhammad'
'Iqbal, M. Saeed'

_publ_section_title
;
 (2<i>R</i>)-2-(1,3-Dioxoisoindolin-2-yl)-4-(methylsulfanyl)butanoic
 acid
;
_journal_coeditor_code PB2001
_journal_issue 8
_journal_name_full 'Acta Crystallographica Section E'
_journal_page_first o2002
_journal_paper_doi 10.1107/S1600536809028992
_journal_volume 65
_journal_year 2009
_chemical_formula_iupac 'C13 H13 N O4 S'
_chemical_formula_moiety 'C13 H13 N O4 S'
_chemical_formula_sum 'C13 H13 N O4 S'
_chemical_formula_weight 279.30
_chemical_name_systematic
;
(2<i>R</i>)-2-(1,3-Dioxoisoindolin-2-yl)-4-(methylsulfanyl)butanoic acid
;
_space_group_IT_number 19
_symmetry_cell_setting orthorhombic
_symmetry_space_group_name_Hall 'P 2ac 2ab'
_symmetry_space_group_name_H-M 'P 21 21 21'
_atom_sites_solution_hydrogens geom
_atom_sites_solution_primary direct
_atom_sites_solution_secondary difmap
_audit_creation_method SHELXL-97
_cell_angle_alpha 90
_cell_angle_beta 90
_cell_angle_gamma 90
_cell_formula_units_Z 4
_cell_length_a 6.7923(6)
_cell_length_b 9.9581(8)
_cell_length_c 20.0970(17)
_cell_measurement_reflns_used 1864
_cell_measurement_temperature 296(2)
_cell_measurement_theta_max 27.95
_cell_measurement_theta_min 2.28
_cell_volume 1359.3(2)
_computing_cell_refinement 'SAINT (Bruker, 2007)'
_computing_data_collection 'APEX2 (Bruker, 2007)'
_computing_data_reduction 'SAINT (Bruker, 2007)'
_computing_molecular_graphics 'ORTEP-3 for Windows (Farrugia, 1997) and PLATON (Spek, 2009)'
_computing_publication_material 'WinGX (Farrugia, 1999) and PLATON (Spek, 2009)'
_computing_structure_refinement 'SHELXL97 (Sheldrick, 2008)'
_computing_structure_solution 'SHELXS97 (Sheldrick, 2008)'
_diffrn_ambient_temperature 296(2)
_diffrn_detector_area_resol_mean 7.50
_diffrn_measured_fraction_theta_full 0.997
_diffrn_measured_fraction_theta_max 0.986
_diffrn_measurement_device_type 'Bruker Kappa APEXII CCD'
_diffrn_measurement_method \w
_diffrn_radiation_monochromator graphite
_diffrn_radiation_source 'fine-focus sealed tube'
_diffrn_radiation_type MoK\a
_diffrn_radiation_wavelength 0.71073
_diffrn_reflns_av_R_equivalents 0.0243
_diffrn_reflns_av_sigmaI/netI 0.0183
_diffrn_reflns_limit_h_max 8
_diffrn_reflns_limit_h_min -8
_diffrn_reflns_limit_k_max 7
_diffrn_reflns_limit_k_min -12
_diffrn_reflns_limit_l_max 26
_diffrn_reflns_limit_l_min -23
_diffrn_reflns_number 7865
_diffrn_reflns_theta_full 25.00
_diffrn_reflns_theta_max 27.95
_diffrn_reflns_theta_min 2.28
_diffrn_standards_number 0
_exptl_absorpt_coefficient_mu 0.247
_exptl_absorpt_correction_T_max 0.985
_exptl_absorpt_correction_T_min 0.969
_exptl_absorpt_correction_type multi-scan
_exptl_absorpt_process_details '(SADABS; Bruker, 2005)'
_exptl_crystal_colour Colorless
_exptl_crystal_density_diffrn 1.365
_exptl_crystal_density_method 'not measured'
_exptl_crystal_description prismatic
_exptl_crystal_F_000 584
_exptl_crystal_size_max 0.20
_exptl_crystal_size_mid 0.14
_exptl_crystal_size_min 0.10
_refine_diff_density_max 0.202
_refine_diff_density_min -0.331
_refine_ls_goodness_of_fit_ref 1.060
_refine_ls_hydrogen_treatment mixed
_refine_ls_matrix_type full
_refine_ls_number_parameters 179
_refine_ls_number_reflns 1864
_refine_ls_number_restraints 0
_refine_ls_restrained_S_all 1.060
_refine_ls_R_factor_all 0.0420
_refine_ls_R_factor_gt 0.0364
_refine_ls_shift/su_max 0.000
_refine_ls_shift/su_mean 0.000
_refine_ls_structure_factor_coef Fsqd
_refine_ls_weighting_details 'calc w=1/[\s^2^(Fo^2^)+(0.057P)^2^+0.2154P] where P=(Fo^2^+2Fc^2^)/3'
_refine_ls_weighting_scheme calc
_refine_ls_wR_factor_gt 0.0925
_refine_ls_wR_factor_ref 0.0977
_reflns_number_gt 1679
_reflns_number_total 1864
_reflns_threshold_expression I>2\s(I)
_cod_data_source_file pb2001.cif
_cod_data_source_block I
_cod_depositor_comments
;
The following automatic conversions were performed:
'_symmetry_cell_setting' value 'Orthorhombic' changed to 'orthorhombic'
according to '/home/saulius/struct/CIF-dictionaries/cif_core.dic'
dictionary named 'cif_core.dic' version 2.4.1 from 2010-06-29.

Automatic conversion script
Id: cif_fix_enum 1527 2010-12-29 10:47:43Z saulius 

The following automatic conversions were performed:

'_symmetry_cell_setting' value 'Orthorhombic' changed to
'orthorhombic' according to
/home/saulius/struct/CIF-dictionaries/cif_core.dic dictionary named
'cif_core.dic' version 2.4.1 from 2010-06-29.

Automatic conversion script
Id: cif_fix_values 1715 2011-07-08 13:25:40Z adriana 
;
_cod_database_code 2222828
_cod_database_fobs_code 2222828

loop_
_symmetry_equiv_pos_site_id
_symmetry_equiv_pos_as_xyz
1 x,y,z
2 1/2-x,-y,1/2+z
3 1/2+x,1/2-y,-z
4 -x,1/2+y,1/2-z

loop_
_atom_site_aniso_label
_atom_site_aniso_U_11
_atom_site_aniso_U_22
_atom_site_aniso_U_33
_atom_site_aniso_U_12
_atom_site_aniso_U_13
_atom_site_aniso_U_23
S1 0.0668(4) 0.0560(3) 0.0549(4) 0.0046(3) 0.0121(3) -0.0137(3)
O1 0.0542(10) 0.0646(11) 0.0494(10) 0.0238(9) -0.0114(9) -0.0182(9)
O2 0.0685(11) 0.0852(14) 0.0417(9) 0.0298(11) -0.0157(8) -0.0100(9)
O3 0.0448(8) 0.0545(9) 0.0432(9) -0.0130(8) -0.0076(7) 0.0070(7)
O4 0.0510(10) 0.0801(13) 0.0656(12) -0.0252(10) -0.0100(9) 0.0065(11)
N1 0.0360(8) 0.0381(8) 0.0323(8) -0.0015(8) -0.0004(7) 0.0012(7)
C1 0.0399(10) 0.0326(9) 0.0359(10) 0.0005(8) 0.0000(8) -0.0018(8)
C2 0.0508(12) 0.0346(9) 0.0315(10) 0.0027(9) -0.0023(9) -0.0029(8)
C3 0.0728(17) 0.0508(12) 0.0394(12) -0.0090(12) -0.0011(12) 0.0059(10)
C4 0.097(2) 0.0591(14) 0.0353(12) -0.0061(16) -0.0088(14) 0.0057(11)
C5 0.100(2) 0.0601(15) 0.0404(13) 0.0027(17) -0.0261(15) 0.0002(12)
C6 0.0686(16) 0.0573(13) 0.0524(14) -0.0024(14) -0.0235(14) -0.0051(12)
C7 0.0502(12) 0.0398(10) 0.0391(11) 0.0021(10) -0.0066(10) -0.0046(9)
C8 0.0398(11) 0.0440(11) 0.0427(12) -0.0016(9) -0.0058(9) -0.0035(9)
C9 0.0382(10) 0.0369(10) 0.0324(10) 0.0002(9) 0.0022(8) 0.0020(8)
C10 0.0460(12) 0.0467(11) 0.0342(10) 0.0049(10) 0.0008(9) -0.0039(9)
C11 0.0494(12) 0.0517(12) 0.0383(11) 0.0096(11) 0.0036(10) -0.0045(10)
C12 0.089(2) 0.111(3) 0.078(2) 0.053(2) 0.0201(19) -0.001(2)
C13 0.0466(11) 0.0424(10) 0.0347(10) 0.0074(10) 0.0002(9) 0.0013(9)

loop_
_atom_site_type_symbol
_atom_site_label
_atom_site_fract_x
_atom_site_fract_y
_atom_site_fract_z
_atom_site_U_iso_or_equiv
_atom_site_thermal_displace_type
_atom_site_calc_flag
_atom_site_refinement_flags
_atom_site_occupancy
S S1 -0.16661(11) 0.67441(7) 0.42200(3) 0.0592(2) Uani . . 1.000
O O1 0.3364(3) 0.2322(2) 0.26744(9) 0.0561(6) Uani . . 1.000
O O2 0.3978(3) 0.3163(2) 0.36803(8) 0.0651(7) Uani . . 1.000
O O3 0.3730(2) 0.55141(18) 0.23747(8) 0.0475(5) Uani . . 1.000
O O4 -0.2132(3) 0.3346(2) 0.21563(10) 0.0656(7) Uani . . 1.000
N N1 0.0832(3) 0.43417(17) 0.24261(8) 0.0355(5) Uani . . 1.000
C C1 0.2192(3) 0.5168(2) 0.21199(11) 0.0361(6) Uani . . 1.000
C C2 0.1381(4) 0.5487(2) 0.14518(10) 0.0390(6) Uani . . 1.000
C C3 0.2158(5) 0.6255(3) 0.09427(12) 0.0543(8) Uani . . 1.000
C C4 0.1055(5) 0.6347(3) 0.03591(13) 0.0638(9) Uani . . 1.000
C C5 -0.0735(6) 0.5715(3) 0.03025(14) 0.0668(9) Uani . . 1.000
C C6 -0.1514(5) 0.4944(3) 0.08144(13) 0.0594(8) Uani . . 1.000
C C7 -0.0415(4) 0.4844(2) 0.13909(11) 0.0430(6) Uani . . 1.000
C C8 -0.0790(3) 0.4072(2) 0.20120(11) 0.0422(7) Uani . . 1.000
C C9 0.1029(3) 0.3829(2) 0.31004(10) 0.0358(6) Uani . . 1.000
C C10 0.0710(3) 0.4911(2) 0.36262(11) 0.0423(6) Uani . . 1.000
C C11 -0.1370(4) 0.5462(3) 0.36027(11) 0.0465(7) Uani . . 1.000
C C12 -0.4193(6) 0.7176(4) 0.40992(18) 0.0927(14) Uani . . 1.000
C C13 0.2982(3) 0.3089(2) 0.31883(11) 0.0412(6) Uani . . 1.000
H H1 0.435(5) 0.196(3) 0.2742(16) 0.0673 Uiso . . 1.000
H H3 0.33622 0.66910 0.09873 0.0652 Uiso . . 1.000
H H4 0.15390 0.68438 0.00030 0.0764 Uiso . . 1.000
H H5 -0.14459 0.58059 -0.00904 0.0801 Uiso . . 1.000
H H6 -0.27220 0.45141 0.07712 0.0713 Uiso . . 1.000
H H9 0.002(4) 0.316(3) 0.3151(12) 0.0430 Uiso . . 1.000
H H10A 0.09595 0.45360 0.40636 0.0507 Uiso . . 1.000
H H10B 0.16374 0.56373 0.35543 0.0507 Uiso . . 1.000
H H11A -0.23038 0.47436 0.36834 0.0558 Uiso . . 1.000
H H11B -0.16321 0.58325 0.31651 0.0558 Uiso . . 1.000
H H12A -0.43704 0.75226 0.36576 0.1385 Uiso . . 1.000
H H12B -0.45705 0.78452 0.44181 0.1385 Uiso . . 1.000
H H12C -0.49950 0.63905 0.41568 0.1385 Uiso . . 1.000

loop_
_atom_type_symbol
_atom_type_description
_atom_type_scat_dispersion_real
_atom_type_scat_dispersion_imag
_atom_type_scat_source
S S 0.1246 0.1234 'International Tables Vol C Tables 4.2.6.8 and 6.1.1.4'
O O 0.0106 0.0060 'International Tables Vol C Tables 4.2.6.8 and 6.1.1.4'
N N 0.0061 0.0033 'International Tables Vol C Tables 4.2.6.8 and 6.1.1.4'
H H 0.0000 0.0000 'International Tables Vol C Tables 4.2.6.8 and 6.1.1.4'
C C 0.0033 0.0016 'International Tables Vol C Tables 4.2.6.8 and 6.1.1.4'

loop_
_geom_angle_atom_site_label_1
_geom_angle_atom_site_label_2
_geom_angle_atom_site_label_3
_geom_angle_site_symmetry_1
_geom_angle_site_symmetry_2
_geom_angle_site_symmetry_3
_geom_angle
_geom_angle_publ_flag
C11 S1 C12 . . . 100.68(15) no
C13 O1 H1 . . . 108(2) no
C1 N1 C8 . . . 111.95(17) no
C1 N1 C9 . . . 124.23(18) no
C8 N1 C9 . . . 123.80(18) no
O3 C1 N1 . . . 123.8(2) no
O3 C1 C2 . . . 129.8(2) no
N1 C1 C2 . . . 106.38(18) no
C1 C2 C7 . . . 107.94(18) no
C3 C2 C7 . . . 121.8(2) no
C1 C2 C3 . . . 130.2(2) no
C2 C3 C4 . . . 117.0(3) no
C3 C4 C5 . . . 121.0(3) no
C4 C5 C6 . . . 122.0(3) no
C5 C6 C7 . . . 117.1(3) no
C2 C7 C8 . . . 108.42(19) no
C6 C7 C8 . . . 130.4(2) no
C2 C7 C6 . . . 121.2(2) no
O4 C8 N1 . . . 124.6(2) no
N1 C8 C7 . . . 105.28(18) no
O4 C8 C7 . . . 130.1(2) no
N1 C9 C10 . . . 112.62(16) no
C10 C9 C13 . . . 112.59(17) no
N1 C9 C13 . . . 110.92(17) no
C9 C10 C11 . . . 111.50(18) no
S1 C11 C10 . . . 109.93(17) no
O1 C13 C9 . . . 111.22(18) no
O2 C13 C9 . . . 123.7(2) no
O1 C13 O2 . . . 125.0(2) no
C2 C3 H3 . . . 122.00 no
C4 C3 H3 . . . 122.00 no
C3 C4 H4 . . . 119.00 no
C5 C4 H4 . . . 120.00 no
C4 C5 H5 . . . 119.00 no
C6 C5 H5 . . . 119.00 no
C5 C6 H6 . . . 121.00 no
C7 C6 H6 . . . 121.00 no
N1 C9 H9 . . . 106.0(15) no
C10 C9 H9 . . . 108.4(16) no
C13 C9 H9 . . . 105.8(17) no
C9 C10 H10A . . . 109.00 no
C9 C10 H10B . . . 109.00 no
C11 C10 H10A . . . 109.00 no
C11 C10 H10B . . . 109.00 no
H10A C10 H10B . . . 108.00 no
S1 C11 H11A . . . 110.00 no
S1 C11 H11B . . . 110.00 no
C10 C11 H11A . . . 110.00 no
C10 C11 H11B . . . 110.00 no
H11A C11 H11B . . . 108.00 no
S1 C12 H12A . . . 109.00 no
S1 C12 H12B . . . 109.00 no
S1 C12 H12C . . . 109.00 no
H12A C12 H12B . . . 110.00 no
H12A C12 H12C . . . 109.00 no
H12B C12 H12C . . . 109.00 no

loop_
_geom_bond_atom_site_label_1
_geom_bond_atom_site_label_2
_geom_bond_site_symmetry_1
_geom_bond_site_symmetry_2
_geom_bond_distance
_geom_bond_publ_flag
S1 C11 . . 1.792(3) no
S1 C12 . . 1.786(4) no
O1 C13 . . 1.311(3) no
O2 C13 . . 1.200(3) no
O3 C1 . . 1.213(3) no
O4 C8 . . 1.199(3) no
O1 H1 . . 0.77(3) no
N1 C8 . . 1.407(3) no
N1 C9 . . 1.454(3) no
N1 C1 . . 1.382(3) no
C1 C2 . . 1.486(3) no
C2 C7 . . 1.383(4) no
C2 C3 . . 1.382(3) no
C3 C4 . . 1.395(4) no
C4 C5 . . 1.374(5) no
C5 C6 . . 1.389(4) no
C6 C7 . . 1.382(4) no
C7 C8 . . 1.488(3) no
C9 C13 . . 1.528(3) no
C9 C10 . . 1.525(3) no
C10 C11 . . 1.516(3) no
C3 H3 . . 0.9300 no
C4 H4 . . 0.9300 no
C5 H5 . . 0.9300 no
C6 H6 . . 0.9300 no
C9 H9 . . 0.96(3) no
C10 H10A . . 0.9700 no
C10 H10B . . 0.9700 no
C11 H11A . . 0.9700 no
C11 H11B . . 0.9700 no
C12 H12A . . 0.9600 no
C12 H12B . . 0.9600 no
C12 H12C . . 0.9600 no

loop_
_geom_contact_atom_site_label_1
_geom_contact_atom_site_label_2
_geom_contact_distance
_geom_contact_site_symmetry_1
_geom_contact_site_symmetry_2
_geom_contact_publ_flag
S1 C7 3.610(2) . 4_555 no
S1 H5 3.1600 . 2_465 no
S1 H12B 3.1100 . 3_566 no
O1 N1 2.693(3) . . no
O1 C1 3.148(3) . . no
O1 O3 2.673(3) . 4_645 no
O2 C4 3.409(3) . 2_565 no
O2 C3 3.328(4) . 4_645 no
O3 C13 2.960(3) . . no
O3 C10 3.301(3) . . no
O3 O4 3.165(3) . 4_555 no
O3 O1 2.673(3) . 4_655 no
O4 O3 3.165(3) . 4_545 no
O1 H12A 2.7700 . 4_545 no
O1 H11B 2.5400 . 4_545 no
O2 H3 2.4200 . 4_645 no
O2 H10A 2.5800 . . no
O2 H4 2.6800 . 2_565 no
O3 H10B 2.7700 . . no
O3 H1 1.96(3) . 4_655 no
O4 H9 2.48(3) . . no
N1 O1 2.693(3) . . no
N1 H11B 2.6900 . . no
C1 O1 3.148(3) . . no
C3 O2 3.328(4) . 4_655 no
C4 O2 3.409(3) . 2_564 no
C7 S1 3.610(2) . 4_545 no
C8 C11 3.506(3) . . no
C10 O3 3.301(3) . . no
C11 C8 3.506(3) . . no
C13 O3 2.960(3) . . no
C1 H1 2.96(3) . 4_655 no
C1 H10B 2.9400 . . no
C2 H9 2.94(3) . 4_555 no
C3 H9 3.02(3) . 4_555 no
C8 H11B 2.9600 . . no
H1 O3 1.96(3) . 4_645 no
H1 C1 2.96(3) . 4_645 no
H3 O2 2.4200 . 4_655 no
H4 O2 2.6800 . 2_564 no
H5 S1 3.1600 . 2_464 no
H6 H12B 2.5100 . 4_445 no
H9 O4 2.48(3) . . no
H9 H11A 2.4700 . . no
H9 C2 2.94(3) . 4_545 no
H9 C3 3.02(3) . 4_545 no
H10A O2 2.5800 . . no
H10B O3 2.7700 . . no
H10B C1 2.9400 . . no
H11A H9 2.4700 . . no
H11B N1 2.6900 . . no
H11B C8 2.9600 . . no
H11B O1 2.5400 . 4_555 no
H12A O1 2.7700 . 4_555 no
H12B S1 3.1100 . 3_466 no
H12B H6 2.5100 . 4_455 no

loop_
_geom_hbond_atom_site_label_D
_geom_hbond_atom_site_label_H
_geom_hbond_atom_site_label_A
_geom_hbond_site_symmetry_A
_geom_hbond_distance_DH
_geom_hbond_distance_HA
_geom_hbond_distance_DA
_geom_hbond_angle_DHA
_geom_hbond_publ_flag
O1 H1 O3 4_645 0.77(3) 1.96(3) 2.673(3) 154(3) yes
C3 H3 O2 4_655 0.9300 2.4200 3.328(4) 165.00 yes
C9 H9 O4 . 0.96(3) 2.48(3) 2.905(3) 106.4(18) yes
C11 H11B O1 4_555 0.9700 2.5400 3.443(3) 156.00 yes

loop_
_geom_torsion_atom_site_label_1
_geom_torsion_atom_site_label_2
_geom_torsion_atom_site_label_3
_geom_torsion_atom_site_label_4
_geom_torsion_site_symmetry_1
_geom_torsion_site_symmetry_2
_geom_torsion_site_symmetry_3
_geom_torsion_site_symmetry_4
_geom_torsion
_geom_torsion_publ_flag
C12 S1 C11 C10 . . . . -178.69(19) no
C8 N1 C1 O3 . . . . -178.4(2) no
C8 N1 C1 C2 . . . . 1.0(2) no
C9 N1 C1 O3 . . . . 2.7(3) no
C9 N1 C1 C2 . . . . -177.97(18) no
C1 N1 C8 O4 . . . . 177.4(2) no
C1 N1 C8 C7 . . . . -1.6(2) no
C9 N1 C8 O4 . . . . -3.6(3) no
C9 N1 C8 C7 . . . . 177.32(18) no
C1 N1 C9 C10 . . . . 72.2(2) no
C1 N1 C9 C13 . . . . -55.0(2) no
C8 N1 C9 C10 . . . . -106.6(2) no
C8 N1 C9 C13 . . . . 126.1(2) no
O3 C1 C2 C3 . . . . 0.3(4) no
O3 C1 C2 C7 . . . . 179.4(2) no
N1 C1 C2 C3 . . . . -179.0(2) no
N1 C1 C2 C7 . . . . 0.2(2) no
C1 C2 C3 C4 . . . . 178.6(2) no
C7 C2 C3 C4 . . . . -0.5(4) no
C1 C2 C7 C6 . . . . -179.3(2) no
C1 C2 C7 C8 . . . . -1.1(2) no
C3 C2 C7 C6 . . . . 0.0(4) no
C3 C2 C7 C8 . . . . 178.1(2) no
C2 C3 C4 C5 . . . . 1.0(4) no
C3 C4 C5 C6 . . . . -1.0(5) no
C4 C5 C6 C7 . . . . 0.5(5) no
C5 C6 C7 C2 . . . . 0.0(4) no
C5 C6 C7 C8 . . . . -177.6(3) no
C2 C7 C8 O4 . . . . -177.3(2) no
C2 C7 C8 N1 . . . . 1.7(2) no
C6 C7 C8 O4 . . . . 0.6(4) no
C6 C7 C8 N1 . . . . 179.6(3) no
N1 C9 C10 C11 . . . . 63.5(2) no
C13 C9 C10 C11 . . . . -170.15(18) no
N1 C9 C13 O1 . . . . -42.6(2) no
N1 C9 C13 O2 . . . . 140.5(2) no
C10 C9 C13 O1 . . . . -169.85(18) no
C10 C9 C13 O2 . . . . 13.3(3) no
C9 C10 C11 S1 . . . . -179.19(15) no

loop_
_cod_related_entry_id
_cod_related_entry_database
_cod_related_entry_code
1 ChemSpider 1267967
